data_7113842
loop_
_publ_author_name
'Yamada, Jun-ichi'
'Toita, Takashi'
'Akutsu, Hiroki'
'Nakatsuji, Shin'ichi'
'Nishikawa, Hiroyuki'
'Ikemoto, Isao'
'Kikuchi, Koichi'
'Choi, Eun S.'
'Graf, David'
'Brooks, James S.'

_publ_section_title
;
 A new organic superconductor, \b-(BDA-TTP)2GaCl4 [BDA-TTP =
 2,5-(1,3-dithian-2-ylidene)-1,3,4,6-tetrathiapentalene]
;
_journal_coden_ASTM CHCOFS
_journal_issue 17
_journal_name_full
;
 Chemical Communications (Cambridge, United Kingdom)
;
_journal_page_first 2230
_journal_page_last 2231
_journal_paper_doi 10.1039/b306314c
_journal_year 2003
_chemical_compound_source 'synthesized by the authors'
_chemical_formula_moiety '3(C12 H12 S8), (Ga Cl4), (C6 H5 Cl)'
_chemical_formula_sum 'C42 H41 Cl5 Ga S24'
_chemical_formula_weight 1562.21
_space_group_IT_number 4
_symmetry_cell_setting monoclinic
_symmetry_Int_Tables_number 4
_symmetry_space_group_name_Hall 'P 2yb'
_symmetry_space_group_name_H-M 'P 1 21 1'
_cell_angle_alpha 90
_cell_angle_beta 92.12(1)
_cell_angle_gamma 90
_cell_formula_units_Z 2
_cell_length_a 9.7552(9)
_cell_length_b 35.599(4)
_cell_length_c 8.840(2)
_cell_measurement_reflns_used 19
_cell_measurement_temperature 298.2
_cell_measurement_theta_max 15.0
_cell_measurement_theta_min 14.8
_cell_volume 3067.8(8)
_computing_cell_refinement 'MSC/AFC Diffractometer Control'
_computing_data_collection 'MSC/AFC Diffractometer Control'
_computing_data_reduction 'teXsan for Windows version 1.06'
_computing_publication_material 'teXsan for Windows version 1.06'
_computing_structure_refinement 'teXsan for Windows version 1.06'
_computing_structure_solution
;
isomorphous replacement method from (BDT-TTP)~3~FeCl~4~PhCl
;
_diffrn_ambient_temperature 298.2
_diffrn_measurement_device 'Rigaku AFC5R'
_diffrn_measurement_method \w
_diffrn_orient_matrix_UB_11 0.08843
_diffrn_orient_matrix_UB_12 -0.00865
_diffrn_orient_matrix_UB_13 0.04914
_diffrn_orient_matrix_UB_21 -0.00957
_diffrn_orient_matrix_UB_22 -0.02464
_diffrn_orient_matrix_UB_23 -0.05366
_diffrn_orient_matrix_UB_31 0.05109
_diffrn_orient_matrix_UB_32 0.01035
_diffrn_orient_matrix_UB_33 -0.08671
_diffrn_radiation_detector 'scintillation counter'
_diffrn_radiation_monochromator graphite
_diffrn_radiation_source 'Rigaku rotating anode'
_diffrn_radiation_type 'Mo K\a'
_diffrn_radiation_wavelength 0.7107
_diffrn_reflns_av_R_equivalents 0.02220
_diffrn_reflns_av_sigmaI/netI 0.090
_diffrn_reflns_limit_h_max 12
_diffrn_reflns_limit_h_min -12
_diffrn_reflns_limit_k_max 0
_diffrn_reflns_limit_k_min -46
_diffrn_reflns_limit_l_max 0
_diffrn_reflns_limit_l_min -11
_diffrn_reflns_number 7639
_diffrn_reflns_reduction_process 'Lp corrections applied'
_diffrn_reflns_theta_max 27.51
_diffrn_reflns_theta_min 2.58
_diffrn_standards_decay_% -0.83
_diffrn_standards_interval_count 150
_diffrn_standards_number 3
_exptl_absorpt_coefficient_mu 1.516
_exptl_absorpt_correction_T_max 1.000
_exptl_absorpt_correction_T_min 0.691
_exptl_absorpt_correction_type psi-scan
_exptl_absorpt_process_details '(North,Phillips & Matthews, 1968)'
_exptl_crystal_colour black
_exptl_crystal_density_diffrn 1.691
_exptl_crystal_density_meas ?
_exptl_crystal_description 'elongated plate'
_exptl_crystal_F_000 1586.00
_exptl_crystal_size_max 0.50
_exptl_crystal_size_mid 0.25
_exptl_crystal_size_min 0.08
_refine_diff_density_max 0.81
_refine_diff_density_min -0.66
_refine_ls_abs_structure_details 'refine Flack parameter'
_refine_ls_abs_structure_Flack 0.158(1)
_refine_ls_extinction_method none
_refine_ls_goodness_of_fit_all 1.633
_refine_ls_goodness_of_fit_ref 1.630
_refine_ls_hydrogen_treatment noref
_refine_ls_matrix_type full
_refine_ls_number_constraints 0
_refine_ls_number_parameters 601
_refine_ls_number_reflns 5465
_refine_ls_number_restraints 0
_refine_ls_R_factor_all 0.0624
_refine_ls_R_factor_gt 0.0620
_refine_ls_shift/su_max 0.0000
_refine_ls_shift/su_mean 0.0000
_refine_ls_structure_factor_coef F
_refine_ls_weighting_details 'w = 1/[\s^2^(Fo) + 0.00016|Fo|^2^]'
_refine_ls_weighting_scheme sigma
_refine_ls_wR_factor_all 0.0540
_refine_ls_wR_factor_ref 0.0540
_reflns_number_gt 5465
_reflns_number_total 7508
_reflns_threshold_expression I>1.00\s(I)
_cod_duplicate_entry 7103888
_cod_data_source_file b306314c.txt
_cod_data_source_block BDATTP3GaCl4PhCl_
_cod_depositor_comments
;
The following automatic conversions were performed:

'_exptl_crystal_density_meas' value 'not measured' was changed to '?'
- the value is perceived as not measured.

Automatic conversion script
Id: cif_fix_values 3008 2015-01-20 13:52:24Z robertas 
;
_cod_original_cell_volume 3067.9(6)
_cod_original_sg_symbol_H-M 'P 21       '
_cod_original_formula_sum 'C42 H41 Cl5 Ga S24 '
_cod_database_code 7113842

loop_
_symmetry_equiv_pos_as_xyz
'   +x,   +y,   +z'
'   -x,1/2+y,   -z'

loop_
_atom_site_label
_atom_site_fract_x
_atom_site_fract_y
_atom_site_fract_z
_atom_site_U_iso_or_equiv
_atom_site_occupancy
_atom_site_refinement_flags
_atom_site_adp_type
_atom_site_calc_flag
Ga(1) 0.5813(1) 0.0491 0.6832(1) 0.0496(3) 1.000 . Uani d
Cl(1) 0.6708(4) -0.00602(8) 0.7097(4) 0.115(1) 1.000 . Uani d
Cl(2) 0.7332(3) 0.0876(1) 0.6017(3) 0.093(1) 1.000 . Uani d
Cl(3) 0.5193(4) 0.0679(1) 0.9007(4) 0.135(2) 1.000 . Uani d
Cl(4) 0.4062(2) 0.04580(8) 0.5260(3) 0.0684(7) 1.000 . Uani d
Cl(5) 0.119(1) 0.0342(2) -0.168(1) 0.389(6) 1.000 . Uani d
S(1) -0.0308(2) 0.20468(7) 1.0592(2) 0.0432(6) 1.000 . Uani d
S(2) -0.2368(2) 0.23287(7) 0.8146(3) 0.0431(6) 1.000 . Uani d
S(3) 0.1690(2) 0.26899(6) 0.9709(2) 0.0368(5) 1.000 . Uani d
S(4) -0.0306(2) 0.29591(6) 0.7318(2) 0.0374(5) 1.000 . Uani d
S(5) 0.3643(2) 0.33313(6) 0.8963(2) 0.0370(6) 1.000 . Uani d
S(6) 0.1650(2) 0.35975(6) 0.6545(2) 0.0359(5) 1.000 . Uani d
S(7) 0.5505(2) 0.40382(7) 0.8454(3) 0.0492(7) 1.000 . Uani d
S(8) 0.3448(2) 0.43220(7) 0.6044(3) 0.0497(6) 1.000 . Uani d
S(9) 0.2481(2) 0.18139(7) 0.7389(2) 0.0445(6) 1.000 . Uani d
S(10) 0.0395(2) 0.20932(7) 0.5030(3) 0.0441(6) 1.000 . Uani d
S(11) 0.4456(2) 0.24783(6) 0.6589(2) 0.0375(5) 1.000 . Uani d
S(12) 0.2457(2) 0.27488(6) 0.4191(2) 0.0368(5) 1.000 . Uani d
S(13) 0.6363(2) 0.31431(6) 0.5936(2) 0.0377(6) 1.000 . Uani d
S(14) 0.4353(2) 0.34157(6) 0.3546(2) 0.0367(5) 1.000 . Uani d
S(15) 0.8445(2) 0.37831(6) 0.5103(3) 0.0446(6) 1.000 . Uani d
S(16) 0.6384(2) 0.40729(7) 0.2709(2) 0.0424(6) 1.000 . Uani d
S(17) 0.5474(2) 0.15866(7) 0.3935(2) 0.0490(7) 1.000 . Uani d
S(18) 0.3290(2) 0.19033(6) 0.1713(3) 0.0444(6) 1.000 . Uani d
S(19) 0.7219(2) 0.23141(6) 0.3494(2) 0.0369(5) 1.000 . Uani d
S(20) 0.5192(2) 0.25910(6) 0.1133(2) 0.0359(5) 1.000 . Uani d
S(21) 0.9150(2) 0.29521(6) 0.2732(2) 0.0384(6) 1.000 . Uani d
S(22) 0.7147(2) 0.32289(6) 0.0386(2) 0.0364(5) 1.000 . Uani d
S(23) 1.1186(2) 0.35943(7) 0.1968(3) 0.0505(7) 1.000 . Uani d
S(24) 0.9123(2) 0.38686(7) -0.0494(3) 0.0490(7) 1.000 . Uani d
C(1) -0.093(1) 0.1599(2) 0.989(1) 0.056(3) 1.000 . Uani d
C(2) -0.240(1) 0.1596(3) 0.932(1) 0.063(3) 1.000 . Uani d
C(3) -0.2649(8) 0.1831(3) 0.787(1) 0.059(3) 1.000 . Uani d
C(4) -0.0747(7) 0.2340(2) 0.9057(8) 0.034(2) 1.000 . Uani d
C(5) 0.0111(7) 0.2622(2) 0.8708(8) 0.029(2) 1.000 . Uani d
C(6) 0.2121(7) 0.3077(2) 0.8680(8) 0.034(2) 1.000 . Uani d
C(7) 0.1229(7) 0.3201(2) 0.7566(8) 0.032(2) 1.000 . Uani d
C(8) 0.3172(7) 0.3683(2) 0.7612(8) 0.031(2) 1.000 . Uani d
C(9) 0.3930(7) 0.3989(2) 0.7434(8) 0.037(2) 1.000 . Uani d
C(10) 0.5312(9) 0.4503(3) 0.918(1) 0.061(3) 1.000 . Uani d
C(11) 0.498(1) 0.4792(3) 0.800(1) 0.062(3) 1.000 . Uani d
C(12) 0.358(1) 0.4741(3) 0.719(1) 0.066(3) 1.000 . Uani d
C(13) 0.2233(9) 0.1372(2) 0.637(1) 0.049(3) 1.000 . Uani d
C(14) 0.0809(9) 0.1328(2) 0.565(1) 0.050(3) 1.000 . Uani d
C(15) 0.0441(9) 0.1604(3) 0.440(1) 0.053(3) 1.000 . Uani d
C(16) 0.2020(7) 0.2132(2) 0.5931(9) 0.036(2) 1.000 . Uani d
C(17) 0.2879(7) 0.2409(2) 0.5599(8) 0.027(2) 1.000 . Uani d
C(18) 0.4859(7) 0.2886(2) 0.5589(8) 0.033(2) 1.000 . Uani d
C(19) 0.3959(7) 0.3003(2) 0.4535(8) 0.031(2) 1.000 . Uani d
C(20) 0.5958(7) 0.3480(2) 0.4515(8) 0.035(2) 1.000 . Uani d
C(21) 0.6788(7) 0.3754(2) 0.4196(8) 0.032(2) 1.000 . Uani d
C(22) 0.8473(8) 0.4270(3) 0.567(1) 0.049(3) 1.000 . Uani d
C(23) 0.8133(9) 0.4545(2) 0.440(1) 0.056(3) 1.000 . Uani d
C(24) 0.6719(9) 0.4511(2) 0.368(1) 0.051(3) 1.000 . Uani d
C(25) 0.5241(9) 0.1178(2) 0.273(1) 0.052(3) 1.000 . Uani d
C(26) 0.3772(9) 0.1128(2) 0.209(1) 0.056(3) 1.000 . Uani d
C(27) 0.3366(9) 0.1428(2) 0.0964(9) 0.050(3) 1.000 . Uani d
C(28) 0.4885(7) 0.1928(2) 0.2638(9) 0.038(2) 1.000 . Uani d
C(29) 0.5657(6) 0.2236(2) 0.2449(8) 0.031(2) 1.000 . Uani d
C(30) 0.7636(7) 0.2714(2) 0.2458(8) 0.031(2) 1.000 . Uani d
C(31) 0.6709(7) 0.2835(2) 0.1419(8) 0.029(2) 1.000 . Uani d
C(32) 0.8729(7) 0.3290(2) 0.1350(8) 0.033(2) 1.000 . Uani d
C(33) 0.9581(7) 0.3585(2) 0.1042(8) 0.035(2) 1.000 . Uani d
C(34) 1.159(1) 0.4073(3) 0.204(1) 0.083(4) 1.000 . Uani d
C(35) 1.129(1) 0.4304(3) 0.067(1) 0.078(4) 1.000 . Uani d
C(36) 0.984(1) 0.4309(3) 0.007(1) 0.075(3) 1.000 . Uani d
C(37) 0.047(2) 0.0399(5) -0.012(1) 0.160 1.000 G Uiso d
C(38) 0.135(1) 0.0333(4) 0.113(2) 0.160 1.000 G Uiso d
C(39) 0.087(1) 0.0367(4) 0.259(1) 0.160 1.000 G Uiso d
C(40) -0.049(2) 0.0467(4) 0.280(1) 0.160 1.000 G Uiso d
C(41) -0.137(1) 0.0533(4) 0.155(2) 0.160 1.000 G Uiso d
C(42) -0.089(1) 0.0499(4) 0.009(1) 0.160 1.000 G Uiso d
H(1) -0.0410 0.1531 0.9018 0.051 1.000 . Uiso c
H(2) -0.0895 0.1421 1.0609 0.051 1.000 . Uiso c
H(3) -0.2612 0.1356 0.9056 0.051 1.000 . Uiso c
H(4) -0.2894 0.1704 1.0050 0.051 1.000 . Uiso c
H(5) -0.3610 0.1794 0.7603 0.051 1.000 . Uiso c
H(6) -0.2116 0.1745 0.7103 0.051 1.000 . Uiso c
H(7) 0.4637 0.4520 0.9883 0.051 1.000 . Uiso c
H(8) 0.6169 0.4597 0.9607 0.051 1.000 . Uiso c
H(9) 0.4897 0.5037 0.8525 0.051 1.000 . Uiso c
H(10) 0.5633 0.4807 0.7304 0.051 1.000 . Uiso c
H(11) 0.3482 0.4960 0.6534 0.051 1.000 . Uiso c
H(12) 0.2917 0.4742 0.7896 0.051 1.000 . Uiso c
H(13) 0.2871 0.1389 0.5565 0.051 1.000 . Uiso c
H(14) 0.2495 0.1188 0.7049 0.051 1.000 . Uiso c
H(15) 0.0671 0.1085 0.5386 0.051 1.000 . Uiso c
H(16) 0.0159 0.1377 0.6539 0.051 1.000 . Uiso c
H(17) -0.0468 0.1566 0.3933 0.051 1.000 . Uiso c
H(18) 0.1076 0.1604 0.3619 0.051 1.000 . Uiso c
H(19) 0.7733 0.4326 0.6367 0.051 1.000 . Uiso c
H(20) 0.9306 0.4340 0.6203 0.051 1.000 . Uiso c
H(21) 0.8460 0.4794 0.4527 0.051 1.000 . Uiso c
H(22) 0.8862 0.4461 0.3503 0.051 1.000 . Uiso c
H(23) 0.6629 0.4714 0.2869 0.051 1.000 . Uiso c
H(24) 0.6152 0.4557 0.4399 0.051 1.000 . Uiso c
H(25) 0.5800 0.1199 0.2003 0.051 1.000 . Uiso c
H(26) 0.5395 0.0974 0.3419 0.051 1.000 . Uiso c
H(27) 0.3642 0.0895 0.1690 0.051 1.000 . Uiso c
H(28) 0.3087 0.1163 0.2909 0.051 1.000 . Uiso c
H(29) 0.2481 0.1376 0.0411 0.051 1.000 . Uiso c
H(30) 0.4024 0.1431 0.0123 0.051 1.000 . Uiso c
H(31) 1.1151 0.4201 0.2747 0.051 1.000 . Uiso c
H(32) 1.2566 0.4105 0.2107 0.051 1.000 . Uiso c
H(33) 1.1533 0.4569 0.0978 0.051 1.000 . Uiso c
H(34) 1.1891 0.4243 -0.0099 0.051 1.000 . Uiso c
H(35) 0.9847 0.4472 -0.0811 0.051 1.000 . Uiso c
H(36) 0.9318 0.4423 0.0810 0.051 1.000 . Uiso c
H(37) 0.228(1) 0.0264(5) 0.098(3) 0.160 1.000 G Uiso d
H(38) 0.147(2) 0.0322(6) 0.344(2) 0.160 1.000 G Uiso d
H(39) -0.082(2) 0.0490(7) 0.379(1) 0.160 1.000 G Uiso d
H(40) -0.230(1) 0.0601(6) 0.169(3) 0.160 1.000 G Uiso d
H(41) -0.149(2) 0.0544(6) -0.077(2) 0.160 1.000 G Uiso d

loop_
_atom_site_aniso_label
_atom_site_aniso_U_11
_atom_site_aniso_U_22
_atom_site_aniso_U_33
_atom_site_aniso_U_12
_atom_site_aniso_U_13
_atom_site_aniso_U_23
Ga(1) 0.0708(6) 0.0322(5) 0.0457(5) -0.0009(5) 0.0003(5) 0.0000(5)
Cl(1) 0.153(3) 0.042(1) 0.143(3) 0.027(2) -0.082(2) -0.008(2)
Cl(2) 0.078(2) 0.099(2) 0.100(2) -0.026(2) -0.013(2) 0.040(2)
Cl(3) 0.162(3) 0.171(4) 0.075(2) -0.003(3) 0.032(2) -0.046(2)
Cl(4) 0.074(1) 0.051(1) 0.079(2) -0.011(1) -0.017(1) 0.016(1)
Cl(5) 0.53(1) 0.186(8) 0.47(1) -0.124(8) 0.30(1) -0.094(8)
S(1) 0.047(1) 0.043(1) 0.039(1) -0.006(1) -0.002(1) 0.008(1)
S(2) 0.028(1) 0.041(1) 0.059(1) -0.0048(9) -0.0074(9) 0.001(1)
S(3) 0.032(1) 0.037(1) 0.041(1) -0.0050(8) -0.0078(8) 0.0096(9)
S(4) 0.029(1) 0.038(1) 0.044(1) -0.0028(8) -0.0111(9) 0.0087(9)
S(5) 0.029(1) 0.038(1) 0.044(1) -0.0034(8) -0.0073(9) 0.0094(9)
S(6) 0.032(1) 0.035(1) 0.039(1) -0.0027(8) -0.0072(9) 0.0089(9)
S(7) 0.040(1) 0.049(1) 0.057(1) -0.012(1) -0.012(1) 0.008(1)
S(8) 0.060(1) 0.039(1) 0.050(1) -0.003(1) -0.011(1) 0.014(1)
S(9) 0.049(1) 0.042(1) 0.042(1) -0.004(1) -0.003(1) 0.008(1)
S(10) 0.035(1) 0.047(1) 0.050(1) -0.0052(9) -0.0093(9) 0.000(1)
S(11) 0.033(1) 0.037(1) 0.042(1) -0.0038(8) -0.0102(9) 0.0110(9)
S(12) 0.031(1) 0.038(1) 0.040(1) -0.0048(8) -0.0099(9) 0.0049(9)
S(13) 0.031(1) 0.039(1) 0.043(1) -0.0045(8) -0.0097(9) 0.008(1)
S(14) 0.033(1) 0.035(1) 0.042(1) 0.0016(8) -0.0090(9) 0.0067(9)
S(15) 0.041(1) 0.037(1) 0.055(1) -0.006(1) -0.010(1) 0.002(1)
S(16) 0.051(1) 0.036(1) 0.040(1) 0.001(1) -0.006(1) 0.007(1)
S(17) 0.054(1) 0.044(1) 0.048(1) -0.010(1) -0.013(1) 0.016(1)
S(18) 0.038(1) 0.038(1) 0.057(1) -0.0058(9) -0.008(1) 0.008(1)
S(19) 0.033(1) 0.040(1) 0.037(1) -0.0031(9) -0.0043(8) 0.0117(9)
S(20) 0.028(1) 0.034(1) 0.045(1) -0.0034(8) -0.0073(8) 0.0084(9)
S(21) 0.030(1) 0.042(1) 0.041(1) -0.0052(9) -0.0094(9) 0.010(1)
S(22) 0.031(1) 0.035(1) 0.043(1) -0.0033(8) -0.0059(9) 0.0104(9)
S(23) 0.038(1) 0.049(1) 0.063(2) -0.011(1) -0.013(1) 0.013(1)
S(24) 0.045(1) 0.050(1) 0.052(1) -0.011(1) -0.007(1) 0.014(1)
C(1) 0.076(6) 0.041(5) 0.051(6) -0.007(5) 0.006(5) 0.013(5)
C(2) 0.071(6) 0.039(5) 0.079(7) -0.035(5) 0.004(5) -0.006(5)
C(3) 0.053(5) 0.043(5) 0.081(7) -0.009(4) -0.014(5) -0.006(5)
C(4) 0.032(4) 0.037(4) 0.031(4) -0.002(3) -0.003(3) -0.001(4)
C(5) 0.025(4) 0.032(4) 0.031(4) -0.002(3) -0.007(3) 0.004(3)
C(6) 0.028(4) 0.035(4) 0.038(5) -0.001(3) -0.001(3) 0.000(4)
C(7) 0.020(3) 0.038(4) 0.038(4) -0.003(3) 0.002(3) -0.004(4)
C(8) 0.034(4) 0.027(4) 0.031(4) 0.001(3) 0.000(3) 0.006(3)
C(9) 0.036(4) 0.040(5) 0.034(4) -0.005(4) -0.003(3) 0.007(4)
C(10) 0.069(6) 0.053(6) 0.060(6) -0.015(5) -0.001(5) -0.003(5)
C(11) 0.077(7) 0.046(6) 0.065(7) -0.013(5) 0.007(6) -0.010(5)
C(12) 0.094(7) 0.049(6) 0.057(6) 0.025(5) 0.025(6) 0.016(5)
C(13) 0.069(6) 0.030(4) 0.048(5) 0.000(4) 0.006(4) 0.003(4)
C(14) 0.075(6) 0.024(4) 0.052(6) -0.014(4) 0.011(5) -0.011(4)
C(15) 0.056(5) 0.058(6) 0.045(5) -0.007(5) 0.000(4) -0.019(5)
C(16) 0.034(4) 0.033(4) 0.042(5) -0.002(3) -0.001(4) -0.005(4)
C(17) 0.028(4) 0.023(4) 0.029(4) 0.007(3) 0.004(3) 0.002(3)
C(18) 0.030(4) 0.032(4) 0.036(4) -0.001(3) -0.001(3) 0.003(3)
C(19) 0.025(4) 0.037(4) 0.031(4) 0.003(3) -0.008(3) 0.002(3)
C(20) 0.038(4) 0.035(4) 0.031(4) 0.001(3) -0.009(3) 0.002(4)
C(21) 0.038(4) 0.027(4) 0.030(4) -0.001(3) 0.001(3) 0.003(3)
C(22) 0.048(5) 0.053(6) 0.048(5) -0.015(4) 0.002(4) -0.018(4)
C(23) 0.061(6) 0.039(5) 0.069(7) -0.008(4) 0.004(5) -0.007(5)
C(24) 0.065(6) 0.027(4) 0.061(6) 0.003(4) 0.003(5) 0.014(4)
C(25) 0.077(6) 0.032(5) 0.047(5) -0.008(4) 0.007(5) 0.016(4)
C(26) 0.072(6) 0.043(5) 0.053(6) -0.005(5) 0.003(5) -0.009(5)
C(27) 0.062(6) 0.050(5) 0.037(5) -0.014(4) -0.004(4) -0.002(4)
C(28) 0.029(4) 0.034(4) 0.050(5) 0.004(3) -0.002(4) 0.003(4)
C(29) 0.024(4) 0.038(4) 0.031(4) -0.003(3) 0.003(3) -0.000(3)
C(30) 0.039(4) 0.017(3) 0.038(4) -0.004(3) 0.001(3) 0.005(3)
C(31) 0.029(4) 0.027(4) 0.033(4) 0.003(3) -0.002(3) -0.003(3)
C(32) 0.027(4) 0.026(4) 0.045(5) 0.005(3) 0.004(3) -0.006(4)
C(33) 0.031(4) 0.037(4) 0.038(5) 0.002(3) 0.006(3) 0.001(4)
C(34) 0.113(9) 0.040(6) 0.094(8) -0.034(6) -0.016(7) -0.010(6)
C(35) 0.100(9) 0.065(7) 0.069(8) -0.024(6) 0.003(6) 0.008(6)
C(36) 0.114(8) 0.032(5) 0.077(7) -0.005(6) -0.026(7) 0.007(5)

loop_
_atom_type_symbol
_atom_type_oxidation_number
_atom_type_number_in_cell
_atom_type_scat_dispersion_real
_atom_type_scat_dispersion_imag
_atom_type_scat_source
C 0 84 0.002 0.002
;International Tables for Crystallography
(1992, Vol. C, Table 6.1.1.2)
;
H 0 82 0.000 0.000
;International Tables for Crystallography
(1992, Vol. C, Table 6.1.1.2)
;
S 0 48 0.110 0.124
;International Tables for Crystallography
(1992, Vol. C, Table 6.1.1.2)
;
Ga 0 2 0.163 1.609
;International Tables for Crystallography
(1992, Vol. C, Tables 4.2.6.8 and 6.1.1.1)
;
Cl 0 10 0.132 0.159
;International Tables for Crystallography
(1992, Vol. C, Tables 4.2.6.8 and 6.1.1.1)
;

loop_
_geom_angle_atom_site_label_1
_geom_angle_atom_site_label_2
_geom_angle_atom_site_label_3
_geom_angle
_geom_angle_publ_flag
CL1 GA1 CL2 109.5(2) ?
CL1 GA1 CL3 108.3(2) ?
CL1 GA1 CL4 109.0(1) ?
CL2 GA1 CL3 108.7(2) ?
CL2 GA1 CL4 110.8(1) ?
CL3 GA1 CL4 110.5(2) ?
C1 S1 C4 100.9(5) ?
C3 S2 C4 102.4(5) ?
C5 S3 C6 94.1(4) ?
C5 S4 C7 94.3(4) ?
C6 S5 C8 94.1(4) ?
C7 S6 C8 94.2(4) ?
C9 S7 C10 100.0(5) ?
C9 S8 C12 98.9(5) ?
C13 S9 C16 99.7(5) ?
C15 S10 C16 100.4(5) ?
C17 S11 C18 94.2(4) ?
C17 S12 C19 93.4(4) ?
C18 S13 C20 93.8(4) ?
C19 S14 C20 94.2(4) ?
C21 S15 C22 100.7(5) ?
C21 S16 C24 99.7(5) ?
C25 S17 C28 98.0(5) ?
C27 S18 C28 99.8(5) ?
C29 S19 C30 93.8(4) ?
C29 S20 C31 93.8(4) ?
C30 S21 C32 93.6(4) ?
C31 S22 C32 94.3(4) ?
C33 S23 C34 103.5(6) ?
C33 S24 C36 101.8(5) ?
S1 C1 C2 115.0(8) ?
S1 C1 H1 108.6 no
S1 C1 H2 112.1 no
C2 C1 H1 104.7 no
C2 C1 H2 103.7 no
H1 C1 H2 112.6 no
C1 C2 C3 113.1(9) ?
C1 C2 H3 107.5 no
C1 C2 H4 106.9 no
C3 C2 H3 105.3 no
C3 C2 H4 106.6 no
H3 C2 H4 117.6 no
S2 C3 C2 113.6(8) ?
S2 C3 H5 107.8 no
S2 C3 H6 109.6 no
C2 C3 H5 104.7 no
C2 C3 H6 110.9 no
H5 C3 H6 110.0 no
S1 C4 S2 122.3(5) ?
S1 C4 C5 118.9(6) ?
S2 C4 C5 118.0(7) ?
S3 C5 S4 115.6(5) ?
S3 C5 C4 121.7(7) ?
S4 C5 C4 122.6(6) ?
S3 C6 S5 124.3(5) ?
S3 C6 C7 118.8(7) ?
S5 C6 C7 116.9(7) ?
S4 C7 S6 124.0(5) ?
S4 C7 C6 117.1(7) ?
S6 C7 C6 118.9(7) ?
S5 C8 S6 115.6(5) ?
S5 C8 C9 121.7(7) ?
S6 C8 C9 122.8(7) ?
S7 C9 S8 119.7(6) ?
S7 C9 C8 120.0(7) ?
S8 C9 C8 120.0(7) ?
S7 C10 C11 114.4(8) ?
S7 C10 H7 112.8 no
S7 C10 H8 111.1 no
C11 C10 H7 106.5 no
C11 C10 H8 101.5 no
H7 C10 H8 109.9 no
C10 C11 C12 114(1) ?
C10 C11 H9 107.5 no
C10 C11 H10 112.2 no
C12 C11 H9 103.6 no
C12 C11 H10 109.0 no
H9 C11 H10 109.6 no
S8 C12 C11 113.7(8) ?
S8 C12 H11 108.9 no
S8 C12 H12 110.4 no
C11 C12 H11 104.5 no
C11 C12 H12 108.6 no
H11 C12 H12 110.7 no
S9 C13 C14 113.5(7) ?
S9 C13 H13 103.3 no
S9 C13 H14 105.2 no
C14 C13 H13 107.6 no
C14 C13 H14 115.7 no
H13 C13 H14 110.9 no
C13 C14 C15 115.6(9) ?
C13 C14 H15 109.2 no
C13 C14 H16 103.7 no
C15 C14 H15 114.2 no
C15 C14 H16 107.9 no
H15 C14 H16 105.2 no
S10 C15 C14 114.1(7) ?
S10 C15 H17 103.3 no
S10 C15 H18 104.4 no
C14 C15 H17 114.1 no
C14 C15 H18 112.8 no
H17 C15 H18 107.2 no
S9 C16 S10 118.9(6) ?
S9 C16 C17 119.4(7) ?
S10 C16 C17 121.6(7) ?
S11 C17 S12 115.4(5) ?
S11 C17 C16 122.7(7) ?
S12 C17 C16 121.8(7) ?
S11 C18 S13 123.3(5) ?
S11 C18 C19 117.4(7) ?
S13 C18 C19 119.3(7) ?
S12 C19 S14 123.0(5) ?
S12 C19 C18 119.5(7) ?
S14 C19 C18 117.5(6) ?
S13 C20 S14 115.2(5) ?
S13 C20 C21 122.4(7) ?
S14 C20 C21 122.4(7) ?
S15 C21 S16 118.1(5) ?
S15 C21 C20 120.4(7) ?
S16 C21 C20 121.1(7) ?
S15 C22 C23 114.4(7) ?
S15 C22 H19 111.4 no
S15 C22 H20 113.1 no
C23 C22 H19 100.6 no
C23 C22 H20 110.6 no
H19 C22 H20 105.7 no
C22 C23 C24 115.7(9) ?
C22 C23 H21 117.0 no
C22 C23 H22 102.9 no
C24 C23 H21 115.2 no
C24 C23 H22 105.9 no
H21 C23 H22 96.5 no
S16 C24 C23 114.7(7) ?
S16 C24 H23 105.5 no
S16 C24 H24 113.4 no
C23 C24 H23 107.1 no
C23 C24 H24 106.0 no
H23 C24 H24 109.9 no
S17 C25 C26 114.0(8) ?
S17 C25 H25 107.5 no
S17 C25 H26 102.8 no
C26 C25 H25 110.1 no
C26 C25 H26 105.6 no
H25 C25 H26 116.9 no
C25 C26 C27 112.3(9) ?
C25 C26 H27 111.5 no
C25 C26 H28 110.7 no
C27 C26 H27 111.3 no
C27 C26 H28 102.7 no
H27 C26 H28 107.8 no
S18 C27 C26 115.8(7) ?
S18 C27 H29 107.9 no
S18 C27 H30 107.4 no
C26 C27 H29 113.2 no
C26 C27 H30 109.7 no
H29 C27 H30 101.8 no
S17 C28 S18 122.7(6) ?
S17 C28 C29 118.4(7) ?
S18 C28 C29 118.7(7) ?
S19 C29 S20 115.2(5) ?
S19 C29 C28 122.5(7) ?
S20 C29 C28 122.3(7) ?
S19 C30 S21 123.0(5) ?
S19 C30 C31 117.3(7) ?
S21 C30 C31 119.7(7) ?
S20 C31 S22 123.8(5) ?
S20 C31 C30 119.4(7) ?
S22 C31 C30 116.7(7) ?
S21 C32 S22 115.7(5) ?
S21 C32 C33 122.3(7) ?
S22 C32 C33 121.9(7) ?
S23 C33 S24 123.9(6) ?
S23 C33 C32 117.5(7) ?
S24 C33 C32 117.4(7) ?
S23 C34 C35 118.3(9) ?
S23 C34 H31 113.8 no
S23 C34 H32 110.0 no
C35 C34 H31 101.7 no
C35 C34 H32 98.9 no
H31 C34 H32 113.3 no
C34 C35 C36 117(1) ?
C34 C35 H33 105.2 no
C34 C35 H34 110.4 no
C36 C35 H33 107.2 no
C36 C35 H34 110.9 no
H33 C35 H34 105.4 no
S24 C36 C35 116.4(9) ?
S24 C36 H35 108.2 no
S24 C36 H36 111.4 no
C35 C36 H35 104.6 no
C35 C36 H36 106.9 no
H35 C36 H36 108.9 no

loop_
_geom_bond_atom_site_label_1
_geom_bond_atom_site_label_2
_geom_bond_distance
_geom_bond_publ_flag
GA1 CL1 2.158(3) ?
GA1 CL2 2.161(4) ?
GA1 CL3 2.144(4) ?
GA1 CL4 2.165(3) ?
S1 C1 1.81(1) ?
S1 C4 1.752(9) ?
S2 C3 1.81(1) ?
S2 C4 1.748(9) ?
S3 C5 1.764(8) ?
S3 C6 1.71(1) ?
S4 C5 1.755(9) ?
S4 C7 1.735(9) ?
S5 C6 1.748(9) ?
S5 C8 1.778(9) ?
S6 C7 1.73(1) ?
S6 C8 1.756(9) ?
S7 C9 1.761(9) ?
S7 C10 1.79(1) ?
S8 C9 1.76(1) ?
S8 C12 1.81(1) ?
S9 C13 1.83(1) ?
S9 C16 1.76(1) ?
S10 C15 1.83(1) ?
S10 C16 1.753(9) ?
S11 C17 1.759(9) ?
S11 C18 1.752(9) ?
S12 C17 1.773(9) ?
S12 C19 1.739(9) ?
S13 C18 1.746(9) ?
S13 C20 1.771(9) ?
S14 C19 1.76(1) ?
S14 C20 1.772(9) ?
S15 C21 1.781(9) ?
S15 C22 1.80(1) ?
S16 C21 1.770(9) ?
S16 C24 1.81(1) ?
S17 C25 1.81(1) ?
S17 C28 1.75(1) ?
S18 C27 1.82(1) ?
S18 C28 1.733(9) ?
S19 C29 1.775(9) ?
S19 C30 1.748(9) ?
S20 C29 1.765(9) ?
S20 C31 1.727(9) ?
S21 C30 1.713(9) ?
S21 C32 1.75(1) ?
S22 C31 1.734(9) ?
S22 C32 1.748(9) ?
S23 C33 1.740(9) ?
S23 C34 1.75(1) ?
S24 C33 1.74(1) ?
S24 C36 1.78(1) ?
C1 C2 1.50(2) ?
C1 H1 0.97 no
C1 H2 0.90 no
C2 C3 1.54(2) ?
C2 H3 0.91 no
C2 H4 0.90 no
C3 H5 0.97 no
C3 H6 0.92 no
C4 C5 1.35(1) ?
C6 C7 1.36(1) ?
C8 C9 1.33(1) ?
C10 C11 1.49(2) ?
C10 H7 0.93 no
C10 H8 0.96 no
C11 C12 1.53(2) ?
C11 H9 0.99 no
C11 H10 0.90 no
C12 H11 0.97 no
C12 H12 0.91 no
C13 C14 1.52(1) ?
C13 H13 0.96 no
C13 H14 0.92 no
C14 C15 1.51(2) ?
C14 H15 0.90 no
C14 H16 1.05 no
C15 H17 0.97 no
C15 H18 0.95 no
C16 C17 1.33(1) ?
C18 C19 1.32(1) ?
C20 C21 1.31(1) ?
C22 C23 1.52(2) ?
C22 H19 0.99 no
C22 H20 0.95 no
C23 C24 1.50(1) ?
C23 H21 0.95 no
C23 H22 1.13 no
C24 H23 1.02 no
C24 H24 0.87 no
C25 C26 1.53(2) ?
C25 H25 0.86 no
C25 H26 0.96 no
C26 C27 1.50(1) ?
C26 H27 0.91 no
C26 H28 1.01 no
C27 H29 0.99 no
C27 H30 1.00 no
C28 C29 1.34(1) ?
C30 C31 1.34(1) ?
C32 C33 1.37(1) ?
C34 C35 1.48(2) ?
C34 H31 0.90 no
C34 H32 0.96 no
C35 C36 1.49(2) ?
C35 H33 1.01 no
C35 H34 0.94 no
C36 H35 0.97 no
C36 H36 0.93 no

loop_
_geom_contact_atom_site_label_1
_geom_contact_atom_site_label_2
_geom_contact_distance
_geom_contact_site_symmetry_2
_geom_contact_publ_flag
S1 C30 3.554(9) 1_456 no
S1 S18 3.647(4) 1_556 no
S2 S11 3.386(3) 1_455 no
S2 C31 3.553(9) 1_456 no
S2 S13 3.685(4) 1_455 no
S3 S20 3.614(3) 1_556 no
S3 S18 3.635(4) 1_556 no
S4 S13 3.492(3) 1_455 no
S5 S20 3.563(3) 1_556 no
S5 C18 3.62(1) . no
S5 S22 3.617(3) 1_556 no
S6 S15 3.397(3) 1_455 no
S6 C19 3.607(9) . no
S7 S24 3.666(4) 1_556 no
S7 S22 3.685(4) 1_556 no
S9 C27 3.52(1) 1_556 no
S10 S19 3.427(3) 1_455 no
S11 C6 3.67(1) . no
S12 S21 3.505(3) 1_455 no
S12 C7 3.633(9) . no
S13 C30 3.69(1) . no
S14 S23 3.402(3) 1_455 no
S14 C31 3.661(9) . no
S16 C10 3.60(1) 1_554 no
S19 C18 3.63(1) . no
S20 C19 3.59(1) . no
S23 C6 3.59(1) 1_654 no
S24 C7 3.615(9) 1_654 no
C4 C30 3.69(1) 1_456 no
C5 C16 3.59(1) . no
C5 C32 3.63(1) 1_456 no
C20 C31 3.67(1) . no
C20 C30 3.69(1) . no
C21 C32 3.60(1) . no
